data_7009027
loop_
_publ_author_name
'da Silva, M. F\'atima C. Guedes'
'Pombeiro, Armando J. L.'
'Geremia, Silvano'
'Zangrando, Ennio'
'Calligaris, Mario'
'Zinchenko, Andrey V.'
'Kukushkin, Vadim Yu.'

_publ_section_title
;
 Unusual pathways for the reaction between [MCl2(Me2SO)4]
 (M&#x2005;=&#x2005;Os, Ru) and hydrazine dihydrochloride:
 deoxygenation of sulfoxides vs. coordination of hydrazinium
;
_journal_issue 8
_journal_name_full 'Journal of the Chemical Society, Dalton Transactions'
_journal_page_first 1363
_journal_paper_doi 10.1039/a908170d
_journal_year 2000
_chemical_formula_moiety 'Os(II) (Cl 1-)2 ((CH3)2SO)4'
_chemical_formula_sum 'C8 H24 Cl2 O4 Os S4'
_chemical_formula_weight 573.61
_chemical_name_systematic
;
 trans dichloro tetrakis(dimethylsulfoxide) osmium(II)
;
_space_group_IT_number 87
_symmetry_cell_setting tetragonal
_symmetry_space_group_name_Hall '-I 4'
_symmetry_space_group_name_H-M 'I 4/m'
_atom_sites_solution_hydrogens geom
_atom_sites_solution_primary Patterson
_atom_sites_solution_secondary difmap
_audit_creation_method SHELXL
_cell_angle_alpha 90.00
_cell_angle_beta 90.00
_cell_angle_gamma 90.00
_cell_formula_units_Z 2
_cell_length_a 9.0951(7)
_cell_length_b 9.0951(7)
_cell_length_c 11.1941(15)
_cell_measurement_reflns_used 25
_cell_measurement_temperature 293(2)
_cell_volume 925.99(16)
_computing_cell_refinement 'CELDIM (Enraf Nonius) '
_computing_data_collection 'CAD4 package (Enraf Nonius)'
_computing_data_reduction 'local program'
_computing_structure_refinement 'SHELXL-97 (Sheldrick, 1997)'
_computing_structure_solution 'SHELXS-86 (Sheldrick, 1990) '
_diffrn_ambient_temperature 293(2)
_diffrn_measurement_device 'Enraf-Nonius CAD4'
_diffrn_measurement_method 'w/2\q scans'
_diffrn_radiation_monochromator graphite
_diffrn_radiation_source 'fine-focus sealed tube '
_diffrn_radiation_type MoK\a
_diffrn_radiation_wavelength 0.71073
_diffrn_reflns_av_R_equivalents 0.0157
_diffrn_reflns_av_sigmaI/netI 0.0156
_diffrn_reflns_limit_h_max 12
_diffrn_reflns_limit_h_min 0
_diffrn_reflns_limit_k_max 12
_diffrn_reflns_limit_k_min 0
_diffrn_reflns_limit_l_max 15
_diffrn_reflns_limit_l_min 0
_diffrn_reflns_number 786
_diffrn_reflns_theta_max 29.96
_diffrn_reflns_theta_min 2.89
_diffrn_standards_decay_% 2
_diffrn_standards_interval_time 60
_diffrn_standards_number 3
_exptl_absorpt_coefficient_mu 7.629
_exptl_absorpt_correction_type psi-scan
_exptl_crystal_colour grey
_exptl_crystal_density_diffrn 2.057
_exptl_crystal_F_000 556
_exptl_crystal_size_max 0.50
_exptl_crystal_size_mid 0.30
_exptl_crystal_size_min 0.30
_refine_diff_density_max 0.486
_refine_diff_density_min -0.737
_refine_diff_density_rms 0.105
_refine_ls_extinction_method none
_refine_ls_goodness_of_fit_all 1.126
_refine_ls_goodness_of_fit_obs 1.126
_refine_ls_matrix_type full
_refine_ls_number_parameters 35
_refine_ls_number_reflns 708
_refine_ls_number_restraints 1
_refine_ls_restrained_S_all 1.125
_refine_ls_restrained_S_obs 1.125
_refine_ls_R_factor_all 0.0163
_refine_ls_R_factor_obs 0.0163
_refine_ls_shift/esd_max 0.045
_refine_ls_shift/esd_mean 0.006
_refine_ls_structure_factor_coef Fsqd
_refine_ls_weighting_details 'w=1/[\s^2^(Fo^2^)+(0.0283P)^2^+0.4271P] where P=(Fo^2^+2Fc^2^)/3'
_refine_ls_weighting_scheme calc
_refine_ls_wR_factor_all 0.0433
_refine_ls_wR_factor_obs 0.0433
_reflns_number_observed 708
_reflns_number_total 708
_reflns_observed_criterion >2sigma(I)
_cod_data_source_file a908170d.txt
_cod_data_source_block 1
_cod_depositor_comments
;
The following automatic conversions were performed:
'_exptl_absorpt_correction_type' value 'psi scan' changed to 'psi-scan'
according to '/home/saulius/struct/CIF-dictionaries/cif_core.dic'
dictionary named 'cif_core.dic' version 2.4.1 from 2010-06-29.

Automatic conversion script
Id: cif_fix_enum 1527 2010-12-29 10:47:43Z saulius 

The following automatic conversions were performed:

'_refine_ls_weighting_scheme' value 'calc
w=1/[\s^2^(Fo^2^)+(0.0283P)^2^+0.4271P] where P=(Fo^2^+2Fc^2^)/3' was
changed to 'calc'. New tag '_refine_ls_weighting_details' was
created. The value of the new tag was set to
'w=1/[\s^2^(Fo^2^)+(0.0283P)^2^+0.4271P] where P=(Fo^2^+2Fc^2^)/3'.

Automatic conversion script
Id: cif_fix_values 3143 2015-03-26 13:38:13Z robertas 
;
_cod_original_cell_volume 926.0(2)
_cod_database_code 7009027
_diffrn_standards_decay_corr_max 1.063
_diffrn_standards_decay_corr_min 0.999

loop_
_symmetry_equiv_pos_as_xyz
'x, y, z'
'-x, -y, z'
'-y, x, z'
'y, -x, z'
'x+1/2, y+1/2, z+1/2'
'-x+1/2, -y+1/2, z+1/2'
'-y+1/2, x+1/2, z+1/2'
'y+1/2, -x+1/2, z+1/2'
'-x, -y, -z'
'x, y, -z'
'y, -x, -z'
'-y, x, -z'
'-x+1/2, -y+1/2, -z+1/2'
'x+1/2, y+1/2, -z+1/2'
'y+1/2, -x+1/2, -z+1/2'
'-y+1/2, x+1/2, -z+1/2'

loop_
_atom_site_aniso_label
_atom_site_aniso_U_11
_atom_site_aniso_U_22
_atom_site_aniso_U_33
_atom_site_aniso_U_23
_atom_site_aniso_U_13
_atom_site_aniso_U_12
Os 0.02181(9) 0.02181(9) 0.02595(12) 0.000 0.000 0.000
Cl 0.0459(4) 0.0459(4) 0.0289(5) 0.000 0.000 0.000
S1 0.0219(4) 0.0293(4) 0.0403(5) 0.000 0.000 -0.0010(3)
O1 0.025(2) 0.039(2) 0.106(4) 0.000 0.000 0.0061(15)
C1 0.0356(13) 0.062(2) 0.051(2) 0.0093(14) 0.0086(12) -0.0073(13)

loop_
_atom_site_label
_atom_site_type_symbol
_atom_site_fract_x
_atom_site_fract_y
_atom_site_fract_z
_atom_site_U_iso_or_equiv
_atom_site_thermal_displace_type
_atom_site_occupancy
_atom_site_calc_flag
_atom_site_refinement_flags
_atom_site_disorder_group
Os Os 0.0000 0.0000 0.5000 0.02319(8) Uani 1 d S .
Cl Cl 0.0000 0.0000 0.28428(11) 0.0402(3) Uani 1 d S .
S1 S -0.25441(10) -0.03682(11) 0.5000 0.0305(3) Uani 0.848(4) d SPD 1
O1 O -0.3410(4) 0.1015(6) 0.5000 0.0566(13) Uani 0.848(4) d SPD 1
C1 C -0.3231(4) -0.1412(4) 0.6217(3) 0.0496(7) Uani 1 d . 1
H1A H -0.2963(31) -0.0943(20) 0.6954(3) 0.074 Uiso 1 calc R 1
H1B H -0.2818(28) -0.2383(12) 0.6193(17) 0.074 Uiso 1 calc R 1
H1C H -0.4282(5) -0.1474(31) 0.6162(16) 0.074 Uiso 1 calc R 1
S2 S -0.1954(7) -0.1687(7) 0.5000 0.038(2) Uiso 0.152(4) d SPD 2
O2 O -0.1498(49) -0.3257(31) 0.5000 0.078(13) Uiso 0.152(4) d SPD 2

loop_
_atom_type_symbol
_atom_type_description
_atom_type_scat_dispersion_real
_atom_type_scat_dispersion_imag
_atom_type_scat_source
C C 0.0033 0.0016 'International Tables Vol C Tables 4.2.6.8 and 6.1.1.4'
H H 0.0000 0.0000 'International Tables Vol C Tables 4.2.6.8 and 6.1.1.4'
Os Os -1.2165 7.6030 'International Tables Vol C Tables 4.2.6.8 and 6.1.1.4'
Cl Cl 0.1484 0.1585 'International Tables Vol C Tables 4.2.6.8 and 6.1.1.4'
S S 0.1246 0.1234 'International Tables Vol C Tables 4.2.6.8 and 6.1.1.4'
O O 0.0106 0.0060 'International Tables Vol C Tables 4.2.6.8 and 6.1.1.4'

loop_
_geom_angle_atom_site_label_1
_geom_angle_atom_site_label_2
_geom_angle_atom_site_label_3
_geom_angle
_geom_angle_site_symmetry_1
_geom_angle_site_symmetry_3
_geom_angle_publ_flag
S1 Os S1 90.0 11_556 . ?
S1 Os S1 90.0 11_556 9_556 ?
S1 Os S1 180.0 . 9_556 ?
S1 Os S1 180.0 11_556 3 ?
S1 Os S1 90.0 . 3 ?
S1 Os S1 90.0 9_556 3 ?
S2 Os S2 90.0 9_556 3 ?
S2 Os S2 180.0 9_556 . ?
S2 Os S2 90.0 3 . ?
S2 Os S2 90.0 9_556 11_556 ?
S2 Os S2 180.0 3 11_556 ?
S2 Os S2 90.0 . 11_556 ?
S1 Os Cl 90.0 11_556 . ?
S1 Os Cl 90.0 . . ?
S1 Os Cl 90.0 9_556 . ?
S1 Os Cl 90.0 3 . ?
S2 Os Cl 90.0 9_556 . ?
S2 Os Cl 90.0 3 . ?
S2 Os Cl 90.0 . . ?
S2 Os Cl 90.0 11_556 . ?
S1 Os Cl 90.0 11_556 9_556 ?
S1 Os Cl 90.0 . 9_556 ?
S1 Os Cl 90.0 9_556 9_556 ?
S1 Os Cl 90.0 3 9_556 ?
S2 Os Cl 90.0 9_556 9_556 ?
S2 Os Cl 90.0 3 9_556 ?
S2 Os Cl 90.0 . 9_556 ?
S2 Os Cl 90.0 11_556 9_556 ?
Cl Os Cl 180.0 . 9_556 ?
O1 S1 C1 105.5(2) . 10_556 ?
O1 S1 C1 105.5(2) . . ?
C1 S1 C1 100.4(3) 10_556 . ?
O1 S1 Os 113.8(2) . . ?
C1 S1 Os 115.15(12) 10_556 . ?
C1 S1 Os 115.15(12) . . ?
O2 S2 Os 114.6(18) . . ?

loop_
_geom_bond_atom_site_label_1
_geom_bond_atom_site_label_2
_geom_bond_distance
_geom_bond_site_symmetry_2
_geom_bond_publ_flag
Os S1 2.3379(9) 11_556 ?
Os S1 2.3379(9) . ?
Os S1 2.3380(9) 9_556 ?
Os S1 2.3380(9) 3 ?
Os S2 2.348(6) 9_556 ?
Os S2 2.348(6) 3 ?
Os S2 2.348(6) . ?
Os S2 2.348(6) 11_556 ?
Os Cl 2.4148(13) . ?
Os Cl 2.4148(13) 9_556 ?
S1 O1 1.485(4) . ?
S1 C1 1.774(3) 10_556 ?
S1 C1 1.774(3) . ?
S2 O2 1.49(3) . ?
